data_7227668
loop_
_publ_author_name
'Hisaki, Ichiro'
'Affendy, Emilya N. Q.'
'Tohnai, Norimitsu'

_publ_section_title
;
 Precise Elucidations on Stacking Manners of Hydrogen-Bonded
 Two-Dimensional Organic Frameworks Composed of X-Shaped \p-Conjugated
 Systems
;
_journal_name_full CrystEngComm
_journal_paper_doi 10.1039/C7CE00183E
_journal_year 2017
_chemical_formula_moiety 'C38 H22 N4 O8'
_chemical_formula_sum 'C38 H22 N4 O8'
_chemical_formula_weight 662.61
_space_group_crystal_system triclinic
_space_group_IT_number 2
_space_group_name_Hall '-P 1'
_space_group_name_H-M_alt 'P -1'
_symmetry_space_group_name_Hall '-P 1'
_symmetry_space_group_name_H-M 'P -1'
_atom_sites_solution_hydrogens geom
_atom_sites_solution_primary direct
_atom_sites_solution_secondary difmap
_audit_update_record
;
2017-02-07 deposited with the CCDC.
2017-02-09 downloaded from the CCDC.
;
_cell_angle_alpha 75.237(2)
_cell_angle_beta 82.3657(18)
_cell_angle_gamma 88.5990(19)
_cell_formula_units_Z 1
_cell_length_a 5.60869(10)
_cell_length_b 14.7726(4)
_cell_length_c 18.7946(5)
_cell_measurement_reflns_used 8334
_cell_measurement_temperature 113
_cell_measurement_theta_max 75.77
_cell_measurement_theta_min 4.41
_cell_volume 1492.40(6)
_computing_cell_refinement 'CrysAlisPro 1.171.39.5a (Rigaku OD, 2015)'
_computing_data_collection 'CrysAlisPro 1.171.39.5a (Rigaku OD, 2015)'
_computing_data_reduction 'CrysAlisPro 1.171.39.5a (Rigaku OD, 2015)'
_computing_molecular_graphics 'CrystalStructure 4.2'
_computing_publication_material 'CrystalStructure 4.2 (Rigaku, 2015)'
_computing_structure_refinement 'SHELXL Version 2014/7 (Sheldrick, 2008)'
_computing_structure_solution 'SHELXT Version 2014/5 (Sheldrick, 2014)'
_diffrn_ambient_temperature 113
_diffrn_detector_area_resol_mean 5.811
_diffrn_measured_fraction_theta_full 0.995
_diffrn_measured_fraction_theta_max 0.962
_diffrn_measurement_device_type 'Rigaku XtaLAB P200'
_diffrn_measurement_method \w
_diffrn_radiation_type 'Cu K\a'
_diffrn_radiation_wavelength 1.54187
_diffrn_reflns_av_R_equivalents 0.0339
_diffrn_reflns_Laue_measured_fraction_full 0.995
_diffrn_reflns_Laue_measured_fraction_max 0.962
_diffrn_reflns_limit_h_max 5
_diffrn_reflns_limit_h_min -6
_diffrn_reflns_limit_k_max 18
_diffrn_reflns_limit_k_min -18
_diffrn_reflns_limit_l_max 23
_diffrn_reflns_limit_l_min -23
_diffrn_reflns_number 15411
_diffrn_reflns_point_group_measured_fraction_full 0.995
_diffrn_reflns_point_group_measured_fraction_max 0.962
_diffrn_reflns_theta_full 67.687
_diffrn_reflns_theta_max 76.152
_diffrn_reflns_theta_min 4.411
_diffrn_standards_number 0
_exptl_absorpt_coefficient_mu 0.440
_exptl_absorpt_correction_T_max 0.957
_exptl_absorpt_correction_T_min 0.573
_exptl_absorpt_correction_type multi-scan
_exptl_absorpt_process_details
;
CrysAlisPro 1.171.39.5a (Rigaku Oxford Diffraction, 2015)
Empirical absorption correction using spherical harmonics,
 implemented in SCALE3 ABSPACK scaling algorithm.
;
_exptl_crystal_colour yellow
_exptl_crystal_density_diffrn 0.737
_exptl_crystal_density_method 'not measured'
_exptl_crystal_description block
_exptl_crystal_F_000 342.00
_exptl_crystal_recrystallization_method 'Re-crystallisation from solvent: DMF, o-dichlorobenzene'
_exptl_crystal_size_max 0.600
_exptl_crystal_size_mid 0.300
_exptl_crystal_size_min 0.100
_refine_diff_density_max 0.40
_refine_diff_density_min -0.33
_refine_ls_extinction_method none
_refine_ls_goodness_of_fit_ref 1.107
_refine_ls_hydrogen_treatment constr
_refine_ls_number_parameters 226
_refine_ls_number_reflns 5985
_refine_ls_number_restraints 0
_refine_ls_R_factor_all 0.0819
_refine_ls_R_factor_gt 0.0765
_refine_ls_shift/su_max 0.000
_refine_ls_structure_factor_coef Fsqd
_refine_ls_weighting_details 'w = 1/[\s^2^(Fo^2^)+(0.1564P)^2^+1.0531P] where P=(Fo^2^+2Fc^2^)/3'
_refine_ls_weighting_scheme calc
_refine_ls_wR_factor_gt 0.2660
_refine_ls_wR_factor_ref 0.2723
_reflns_Friedel_coverage 0.000
_reflns_number_gt 5159
_reflns_number_total 5985
_reflns_threshold_expression F^2^>2.0\s(F^2^)
_cod_data_source_file c7ce00183e2.cif
_cod_data_source_block X-PyQ-1_oDCB
_cod_database_code 7227668

loop_
_space_group_symop_id
_space_group_symop_operation_xyz
1 +X,+Y,+Z
2 -X,-Y,-Z

loop_
_atom_site_label
_atom_site_type_symbol
_atom_site_fract_x
_atom_site_fract_y
_atom_site_fract_z
_atom_site_U_iso_or_equiv
_atom_site_adp_type
_atom_site_occupancy
_atom_site_site_symmetry_order
_atom_site_calc_flag
_atom_site_refinement_flags_posn
_atom_site_refinement_flags_adp
O1 O 1.6245(3) 0.08565(17) 0.43177(11) 0.0607(7) Uani 1 1 d . .
O2 O 1.2564(3) 0.02329(17) 0.44460(10) 0.0591(6) Uani 1 1 d . .
H2O H 1.2968 -0.0081 0.4851 0.071 Uiso 1 1 calc R U
O3 O -0.2437(3) 0.99962(11) -0.05736(10) 0.0397(4) Uani 1 1 d . .
O4 O -0.3811(3) 0.89137(12) 0.04656(10) 0.0398(4) Uani 1 1 d . .
H4O H -0.4909 0.9307 0.0485 0.048 Uiso 1 1 calc R U
N1 N 1.0772(3) 0.36517(12) 0.12728(9) 0.0261(4) Uani 1 1 d . .
N2 N 0.6055(3) 0.61588(12) 0.00534(9) 0.0245(4) Uani 1 1 d . .
C1 C 1.2688(4) 0.31319(14) 0.12401(11) 0.0250(4) Uani 1 1 d . .
C2 C 1.0369(4) 0.43132(14) 0.06395(11) 0.0235(4) Uani 1 1 d . .
C3 C 0.8354(4) 0.48823(14) 0.06602(11) 0.0248(4) Uani 1 1 d . .
H3 H 0.7254 0.4804 0.1102 0.030 Uiso 1 1 calc R U
C4 C 0.7974(3) 0.55694(14) 0.00223(11) 0.0235(4) Uani 1 1 d . .
C5 C 0.5730(4) 0.68033(14) -0.05497(11) 0.0241(4) Uani 1 1 d . .
C6 C 1.3133(4) 0.25062(15) 0.19731(11) 0.0278(5) Uani 1 1 d . .
C7 C 1.1414(4) 0.18375(17) 0.23658(13) 0.0349(5) Uani 1 1 d . .
H7 H 0.9998 0.1762 0.2159 0.042 Uiso 1 1 calc R U
C8 C 1.1763(4) 0.12835(19) 0.30559(13) 0.0403(6) Uani 1 1 d . .
H8 H 1.0600 0.0822 0.3322 0.048 Uiso 1 1 calc R U
C9 C 1.3830(4) 0.14069(18) 0.33584(12) 0.0362(5) Uani 1 1 d . .
C10 C 1.5531(4) 0.20817(17) 0.29690(12) 0.0346(5) Uani 1 1 d . .
H10 H 1.6927 0.2169 0.3181 0.042 Uiso 1 1 calc R U
C11 C 1.5201(4) 0.26294(16) 0.22713(12) 0.0313(5) Uani 1 1 d . .
H11 H 1.6376 0.3084 0.2001 0.038 Uiso 1 1 calc R U
C12 C 1.4304(4) 0.0802(2) 0.40905(13) 0.0423(6) Uani 1 1 d . .
C13 C 0.3698(4) 0.74551(14) -0.04604(11) 0.0246(4) Uani 1 1 d . .
C14 C 0.1850(4) 0.71459(15) 0.01229(12) 0.0277(4) Uani 1 1 d . .
H14 H 0.1920 0.6536 0.0442 0.033 Uiso 1 1 calc R U
C15 C -0.0084(4) 0.77158(15) 0.02426(12) 0.0291(5) Uani 1 1 d . .
H15 H -0.1333 0.7496 0.0640 0.035 Uiso 1 1 calc R U
C16 C -0.0187(4) 0.86148(15) -0.02234(12) 0.0285(5) Uani 1 1 d . .
C17 C 0.1676(4) 0.89351(15) -0.07965(12) 0.0301(5) Uani 1 1 d . .
H17 H 0.1621 0.9550 -0.1109 0.036 Uiso 1 1 calc R U
C18 C 0.3598(4) 0.83684(15) -0.09141(12) 0.0289(4) Uani 1 1 d . .
H18 H 0.4864 0.8597 -0.1304 0.035 Uiso 1 1 calc R U
C19 C -0.2266(4) 0.92287(15) -0.01136(13) 0.0311(5) Uani 1 1 d . .

loop_
_atom_site_aniso_label
_atom_site_aniso_U_11
_atom_site_aniso_U_22
_atom_site_aniso_U_33
_atom_site_aniso_U_23
_atom_site_aniso_U_13
_atom_site_aniso_U_12
O1 0.0397(11) 0.0851(16) 0.0356(10) 0.0282(10) -0.0130(8) 0.0011(10)
O2 0.0418(11) 0.0797(15) 0.0323(10) 0.0307(10) -0.0084(8) -0.0017(10)
O3 0.0363(9) 0.0312(8) 0.0497(10) -0.0070(7) -0.0087(7) 0.0187(7)
O4 0.0330(9) 0.0408(9) 0.0430(10) -0.0101(7) -0.0010(7) 0.0199(7)
N1 0.0247(9) 0.0270(8) 0.0196(8) 0.0052(7) -0.0013(6) 0.0096(7)
N2 0.0221(8) 0.0243(8) 0.0222(8) 0.0017(7) -0.0021(6) 0.0094(6)
C1 0.0238(10) 0.0246(9) 0.0205(10) 0.0047(7) -0.0026(7) 0.0068(7)
C2 0.0228(10) 0.0244(9) 0.0186(9) 0.0026(7) -0.0029(7) 0.0075(7)
C3 0.0234(10) 0.0267(10) 0.0182(9) 0.0025(7) 0.0010(7) 0.0085(8)
C4 0.0209(10) 0.0240(9) 0.0215(9) 0.0009(7) -0.0023(7) 0.0071(7)
C5 0.0219(10) 0.0240(9) 0.0217(9) 0.0019(7) -0.0027(7) 0.0064(7)
C6 0.0263(10) 0.0294(10) 0.0199(9) 0.0056(8) -0.0012(7) 0.0123(8)
C7 0.0252(11) 0.0415(12) 0.0271(11) 0.0109(9) -0.0043(8) 0.0083(9)
C8 0.0276(11) 0.0484(14) 0.0301(12) 0.0149(10) -0.0011(9) 0.0051(10)
C9 0.0301(12) 0.0456(13) 0.0216(10) 0.0100(9) -0.0015(8) 0.0132(9)
C10 0.0290(11) 0.0430(12) 0.0248(10) 0.0048(9) -0.0067(8) 0.0110(9)
C11 0.0274(11) 0.0330(11) 0.0254(10) 0.0062(8) -0.0027(8) 0.0078(8)
C12 0.0287(12) 0.0579(15) 0.0259(11) 0.0141(11) -0.0020(9) 0.0093(10)
C13 0.0232(10) 0.0244(10) 0.0240(9) -0.0014(8) -0.0059(7) 0.0093(7)
C14 0.0257(10) 0.0254(10) 0.0271(10) 0.0013(8) -0.0037(8) 0.0084(8)
C15 0.0258(10) 0.0295(10) 0.0291(10) -0.0042(8) -0.0018(8) 0.0085(8)
C16 0.0265(11) 0.0271(10) 0.0330(11) -0.0081(9) -0.0092(8) 0.0126(8)
C17 0.0327(11) 0.0245(10) 0.0305(11) -0.0006(8) -0.0089(8) 0.0099(8)
C18 0.0280(11) 0.0259(10) 0.0282(10) 0.0013(8) -0.0044(8) 0.0084(8)
C19 0.0293(11) 0.0291(11) 0.0362(12) -0.0094(9) -0.0095(9) 0.0124(8)

loop_
_atom_type_symbol
_atom_type_description
_atom_type_scat_dispersion_real
_atom_type_scat_dispersion_imag
_atom_type_scat_source
C C 0.0181 0.0091
;
International Tables for Crystallography
(Vol. C, Tables 4.2.6.8 and 6.1.1.4)
;
H H 0.0000 0.0000
;
International Tables for Crystallography
(Vol. C, Table 6.1.1.4)
;
N N 0.0311 0.0180
;
International Tables for Crystallography
(Vol. C, Tables 4.2.6.8 and 6.1.1.4)
;
O O 0.0492 0.0322
;
International Tables for Crystallography
(Vol. C, Tables 4.2.6.8 and 6.1.1.4)
;

loop_
_geom_angle_atom_site_label_1
_geom_angle_atom_site_label_2
_geom_angle_atom_site_label_3
_geom_angle
_geom_angle_site_symmetry_1
_geom_angle_site_symmetry_3
C12 O2 H2O 109.5 . .
C19 O4 H4O 109.5 . .
C1 N1 C2 117.83(17) . .
C5 N2 C4 118.27(17) . .
N1 C1 C5 121.86(17) . 2_765
N1 C1 C6 114.18(17) . .
C5 C1 C6 123.92(17) 2_765 .
N1 C2 C3 119.05(18) . .
N1 C2 C4 120.32(18) . 2_765
C3 C2 C4 120.60(18) . 2_765
C2 C3 C4 119.11(18) . .
C2 C3 H3 120.4 . .
C4 C3 H3 120.4 . .
N2 C4 C3 119.05(18) . .
N2 C4 C2 120.58(18) . 2_765
C3 C4 C2 120.29(18) . 2_765
N2 C5 C1 120.78(18) . 2_765
N2 C5 C13 115.16(17) . .
C1 C5 C13 124.05(17) 2_765 .
C11 C6 C7 120.54(19) . .
C11 C6 C1 119.70(19) . .
C7 C6 C1 119.69(19) . .
C8 C7 C6 120.1(2) . .
C8 C7 H7 119.9 . .
C6 C7 H7 119.9 . .
C7 C8 C9 119.6(2) . .
C7 C8 H8 120.2 . .
C9 C8 H8 120.2 . .
C10 C9 C8 120.2(2) . .
C10 C9 C12 118.7(2) . .
C8 C9 C12 121.0(2) . .
C11 C10 C9 120.3(2) . .
C11 C10 H10 119.9 . .
C9 C10 H10 119.9 . .
C10 C11 C6 119.3(2) . .
C10 C11 H11 120.4 . .
C6 C11 H11 120.4 . .
O1 C12 O2 124.4(2) . .
O1 C12 C9 120.3(2) . .
O2 C12 C9 115.3(2) . .
C14 C13 C18 118.68(18) . .
C14 C13 C5 117.83(17) . .
C18 C13 C5 123.45(19) . .
C15 C14 C13 120.98(19) . .
C15 C14 H14 119.5 . .
C13 C14 H14 119.5 . .
C14 C15 C16 119.7(2) . .
C14 C15 H15 120.1 . .
C16 C15 H15 120.1 . .
C17 C16 C15 119.60(19) . .
C17 C16 C19 119.88(19) . .
C15 C16 C19 120.5(2) . .
C18 C17 C16 120.62(19) . .
C18 C17 H17 119.7 . .
C16 C17 H17 119.7 . .
C17 C18 C13 120.4(2) . .
C17 C18 H18 119.8 . .
C13 C18 H18 119.8 . .
O3 C19 O4 124.22(19) . .
O3 C19 C16 119.7(2) . .
O4 C19 C16 116.08(19) . .

loop_
_geom_bond_atom_site_label_1
_geom_bond_atom_site_label_2
_geom_bond_distance
_geom_bond_site_symmetry_2
O1 C12 1.233(3) .
O2 C12 1.299(3) .
O2 H2O 0.8400 .
O3 C19 1.249(3) .
O4 C19 1.290(3) .
O4 H4O 0.8400 .
N1 C1 1.310(3) .
N1 C2 1.375(2) .
N2 C5 1.312(3) .
N2 C4 1.373(3) .
C1 C5 1.454(3) 2_765
C1 C6 1.498(3) .
C2 C3 1.394(3) .
C2 C4 1.425(3) 2_765
C3 C4 1.397(3) .
C3 H3 0.9500 .
C4 C2 1.425(3) 2_765
C5 C1 1.454(3) 2_765
C5 C13 1.494(3) .
C6 C11 1.388(3) .
C6 C7 1.391(3) .
C7 C8 1.382(3) .
C7 H7 0.9500 .
C8 C9 1.393(4) .
C8 H8 0.9500 .
C9 C10 1.389(3) .
C9 C12 1.490(3) .
C10 C11 1.388(3) .
C10 H10 0.9500 .
C11 H11 0.9500 .
C13 C14 1.397(3) .
C13 C18 1.405(3) .
C14 C15 1.387(3) .
C14 H14 0.9500 .
C15 C16 1.397(3) .
C15 H15 0.9500 .
C16 C17 1.393(3) .
C16 C19 1.485(3) .
C17 C18 1.378(3) .
C17 H17 0.9500 .
C18 H18 0.9500 .

loop_
_geom_hbond_atom_site_label_D
_geom_hbond_atom_site_label_H
_geom_hbond_atom_site_label_A
_geom_hbond_site_symmetry_A
_geom_hbond_distance_DA
_geom_hbond_distance_DH
_geom_hbond_distance_HA
_geom_hbond_angle_DHA
_geom_hbond_publ_flag
O2 H2O O1 2_856 2.625(3) 0.840 1.788 174.0 no
O4 H4O O3 2_475 2.636(2) 0.840 1.803 171.5 no

loop_
_geom_torsion_atom_site_label_1
_geom_torsion_atom_site_label_2
_geom_torsion_atom_site_label_3
_geom_torsion_atom_site_label_4
_geom_torsion
_geom_torsion_site_symmetry_1
_geom_torsion_site_symmetry_4
C2 N1 C1 C5 -4.2(3) . 2_765
C2 N1 C1 C6 173.53(19) . .
C1 N1 C2 C3 -179.4(2) . .
C1 N1 C2 C4 -1.1(3) . 2_765
N1 C2 C3 C4 178.5(2) . .
C4 C2 C3 C4 0.1(4) 2_765 .
C5 N2 C4 C3 179.66(19) . .
C5 N2 C4 C2 2.9(3) . 2_765
C2 C3 C4 N2 -176.87(19) . .
C2 C3 C4 C2 -0.1(4) . 2_765
C4 N2 C5 C1 2.3(3) . 2_765
C4 N2 C5 C13 -176.36(18) . .
N1 C1 C6 C11 -116.6(2) . .
C5 C1 C6 C11 61.1(3) 2_765 .
N1 C1 C6 C7 60.3(3) . .
C5 C1 C6 C7 -122.1(2) 2_765 .
C11 C6 C7 C8 -0.5(4) . .
C1 C6 C7 C8 -177.3(2) . .
C6 C7 C8 C9 0.8(4) . .
C7 C8 C9 C10 -0.1(4) . .
C7 C8 C9 C12 -178.1(2) . .
C8 C9 C10 C11 -0.9(4) . .
C12 C9 C10 C11 177.2(2) . .
C9 C10 C11 C6 1.1(4) . .
C7 C6 C11 C10 -0.4(3) . .
C1 C6 C11 C10 176.4(2) . .
C10 C9 C12 O1 -5.2(4) . .
C8 C9 C12 O1 172.8(3) . .
C10 C9 C12 O2 175.4(2) . .
C8 C9 C12 O2 -6.6(4) . .
N2 C5 C13 C14 -23.3(3) . .
C1 C5 C13 C14 158.2(2) 2_765 .
N2 C5 C13 C18 154.4(2) . .
C1 C5 C13 C18 -24.2(3) 2_765 .
C18 C13 C14 C15 1.8(3) . .
C5 C13 C14 C15 179.52(19) . .
C13 C14 C15 C16 -0.3(3) . .
C14 C15 C16 C17 -1.1(3) . .
C14 C15 C16 C19 178.8(2) . .
C15 C16 C17 C18 1.0(3) . .
C19 C16 C17 C18 -178.9(2) . .
C16 C17 C18 C13 0.5(3) . .
C14 C13 C18 C17 -1.8(3) . .
C5 C13 C18 C17 -179.5(2) . .
C17 C16 C19 O3 6.2(3) . .
C15 C16 C19 O3 -173.6(2) . .
C17 C16 C19 O4 -174.2(2) . .
C15 C16 C19 O4 5.9(3) . .
